data_7026035
loop_
_publ_author_name
'Xiong, Yun'
'Yao, Shenglai'
'Driess, Matthias'

_publ_section_title
;
 Coordination of a Si[double bond, length as m-dash]O subunit to metals:
 complexes of donor-stabilized silanone featuring a terminal Si[double
 bond, length as m-dash]O\\rightarrow M coordination (M = Zn, Al).
;
_journal_issue 39
_journal_name_full 'Dalton transactions (Cambridge, England : 2003)'
_journal_page_first 9282
_journal_page_last 9287
_journal_paper_doi 10.1039/c0dt00148a
_journal_volume 39
_journal_year 2010
_chemical_formula_sum 'C45 H64 N4 O Si Zn'
_chemical_formula_weight 770.46
_chemical_name_systematic
;
?
;
_space_group_IT_number 14
_symmetry_cell_setting monoclinic
_symmetry_space_group_name_Hall '-P 2ybc'
_symmetry_space_group_name_H-M 'P 1 21/c 1'
_atom_sites_solution_hydrogens geom
_atom_sites_solution_primary direct
_atom_sites_solution_secondary difmap
_audit_creation_method
;
CrysAlis RED, Oxford Diffraction Ltd.,
Version 1.171.31.8 (release 12-01-2007 CrysAlis171 .NET)
(compiled Jan 12 2007,17:49:11)
;
_cell_angle_alpha 90.00
_cell_angle_beta 101.727(2)
_cell_angle_gamma 90.00
_cell_formula_units_Z 4
_cell_length_a 15.8193(4)
_cell_length_b 22.5525(5)
_cell_length_c 12.4294(3)
_cell_measurement_reflns_used 13437
_cell_measurement_temperature 150(2)
_cell_measurement_theta_max 32.3028
_cell_measurement_theta_min 3.3302
_cell_volume 4341.81(18)
_computing_cell_refinement
;
CrysAlis RED, Oxford Diffraction Ltd.,
Version 1.171.31.8 (release 12-01-2007 CrysAlis171 .NET)
(compiled Jan 12 2007,17:49:11)
;
_computing_data_collection
;
CrysAlis CCD, Oxford Diffraction Ltd.,
Version 1.171.31.8 (release 12-01-2007 CrysAlis171 .NET)
(compiled Jan 12 2007,17:49:11)
;
_computing_data_reduction
;
CrysAlis RED, Oxford Diffraction Ltd.,
Version 1.171.31.8 (release 12-01-2007 CrysAlis171 .NET)
(compiled Jan 12 2007,17:49:11)
;
_computing_publication_material 'SHELXL-97 (Sheldrick, 1997)'
_computing_structure_refinement 'SHELXL-97 (Sheldrick, 1997)'
_computing_structure_solution 'SHELXS-97 (Sheldrick, 1990)'
_diffrn_ambient_temperature 150(2)
_diffrn_measured_fraction_theta_full 0.998
_diffrn_measured_fraction_theta_max 0.998
_diffrn_measurement_device_type 'Oxford Diffraction Xcalibur S Sapphire'
_diffrn_measurement_method \w
_diffrn_radiation_monochromator graphite
_diffrn_radiation_source 'Enhance (Mo) X-ray Source'
_diffrn_radiation_type MoK\a
_diffrn_radiation_wavelength 0.71073
_diffrn_reflns_av_R_equivalents 0.0378
_diffrn_reflns_av_sigmaI/netI 0.0502
_diffrn_reflns_limit_h_max 18
_diffrn_reflns_limit_h_min -18
_diffrn_reflns_limit_k_max 20
_diffrn_reflns_limit_k_min -26
_diffrn_reflns_limit_l_max 14
_diffrn_reflns_limit_l_min -14
_diffrn_reflns_number 30879
_diffrn_reflns_theta_full 25.00
_diffrn_reflns_theta_max 25.00
_diffrn_reflns_theta_min 3.34
_exptl_absorpt_coefficient_mu 0.630
_exptl_absorpt_correction_T_max 0.9572
_exptl_absorpt_correction_T_min 0.8483
_exptl_absorpt_correction_type multi-scan
_exptl_absorpt_process_details
;
CrysAlisPro, Oxford Diffraction Ltd.,
Version 1.171.33.42 (release 29-05-2009 CrysAlis171 .NET)
(compiled May 29 2009,17:40:42)
Empirical absorption correction using spherical harmonics,
implemented in SCALE3 ABSPACK scaling algorithm.
;
_exptl_crystal_colour yellow
_exptl_crystal_density_diffrn 1.179
_exptl_crystal_density_method 'not measured'
_exptl_crystal_description plate
_exptl_crystal_F_000 1656
_exptl_crystal_size_max 0.27
_exptl_crystal_size_mid 0.21
_exptl_crystal_size_min 0.07
_refine_diff_density_max 0.361
_refine_diff_density_min -0.324
_refine_diff_density_rms 0.044
_refine_ls_extinction_method none
_refine_ls_goodness_of_fit_ref 0.966
_refine_ls_hydrogen_treatment constr
_refine_ls_matrix_type full
_refine_ls_number_parameters 483
_refine_ls_number_reflns 7634
_refine_ls_number_restraints 0
_refine_ls_restrained_S_all 0.966
_refine_ls_R_factor_all 0.0587
_refine_ls_R_factor_gt 0.0350
_refine_ls_shift/su_max 0.003
_refine_ls_shift/su_mean 0.000
_refine_ls_structure_factor_coef Fsqd
_refine_ls_weighting_details 'calc w=1/[\s^2^(Fo^2^)+(0.0428P)^2^+0.0000P] where P=(Fo^2^+2Fc^2^)/3'
_refine_ls_weighting_scheme calc
_refine_ls_wR_factor_gt 0.0741
_refine_ls_wR_factor_ref 0.0786
_reflns_number_gt 5747
_reflns_number_total 7634
_reflns_threshold_expression >2sigma(I)
_cod_data_source_file c0dt00148a.txt
_cod_data_source_block 4
_cod_original_sg_symbol_H-M P21/c
_cod_database_code 7026035

loop_
_symmetry_equiv_pos_as_xyz
'x, y, z'
'-x, y+1/2, -z+1/2'
'-x, -y, -z'
'x, -y-1/2, z-1/2'

loop_
_atom_site_label
_atom_site_type_symbol
_atom_site_fract_x
_atom_site_fract_y
_atom_site_fract_z
_atom_site_U_iso_or_equiv
_atom_site_adp_type
_atom_site_occupancy
_atom_site_symmetry_multiplicity
_atom_site_calc_flag
_atom_site_refinement_flags
Zn1 Zn 0.099343(16) 0.653186(11) 0.73915(2) 0.02267(8) Uani 1 1 d .
Si1 Si 0.24145(4) 0.53648(2) 0.74528(4) 0.01621(13) Uani 1 1 d .
O1 O 0.18911(9) 0.59402(6) 0.71278(11) 0.0201(3) Uani 1 1 d .
N1 N 0.28010(10) 0.52110(7) 0.88283(13) 0.0176(4) Uani 1 1 d .
C1 C 0.38386(14) 0.47392(10) 1.03071(17) 0.0284(5) Uani 1 1 d .
H1A H 0.3496 0.4844 1.0824 0.034 Uiso 1 1 calc R
H1B H 0.4363 0.4527 1.0541 0.034 Uiso 1 1 calc R
N2 N 0.32902(11) 0.52357(7) 0.68434(13) 0.0190(4) Uani 1 1 d .
C2 C 0.35762(13) 0.48945(9) 0.92231(17) 0.0198(5) Uani 1 1 d .
N3 N 0.16554(11) 0.47574(7) 0.69366(13) 0.0178(4) Uani 1 1 d .
C3 C 0.41071(13) 0.47490(9) 0.84575(17) 0.0220(5) Uani 1 1 d .
H3 H 0.4591 0.4505 0.8736 0.026 Uiso 1 1 calc R
N4 N -0.01001(12) 0.33860(8) 0.59653(15) 0.0303(5) Uani 1 1 d .
C4 C 0.40164(13) 0.49116(9) 0.73833(17) 0.0210(5) Uani 1 1 d .
C5 C 0.46817(14) 0.47482(10) 0.67526(18) 0.0313(6) Uani 1 1 d .
H5A H 0.5162 0.4548 0.7239 0.047 Uiso 1 1 calc R
H5B H 0.4894 0.5107 0.6450 0.047 Uiso 1 1 calc R
H5C H 0.4429 0.4481 0.6151 0.047 Uiso 1 1 calc R
C6 C 0.23132(13) 0.53917(9) 0.96558(15) 0.0189(5) Uani 1 1 d .
C7 C 0.18114(13) 0.49712(10) 1.00802(16) 0.0224(5) Uani 1 1 d .
C8 C 0.13751(15) 0.51581(11) 1.08917(17) 0.0290(5) Uani 1 1 d .
H8 H 0.1024 0.4884 1.1183 0.035 Uiso 1 1 calc R
C9 C 0.14442(15) 0.57301(11) 1.12755(17) 0.0326(6) Uani 1 1 d .
H9 H 0.1145 0.5846 1.1832 0.039 Uiso 1 1 calc R
C10 C 0.19419(15) 0.61381(11) 1.08629(17) 0.0306(6) Uani 1 1 d .
H10 H 0.1980 0.6533 1.1135 0.037 Uiso 1 1 calc R
C11 C 0.23920(13) 0.59781(9) 1.00476(16) 0.0221(5) Uani 1 1 d .
C12 C 0.29601(14) 0.64318(9) 0.96302(18) 0.0255(5) Uani 1 1 d .
H12 H 0.2963 0.6334 0.8846 0.031 Uiso 1 1 calc R
C13 C 0.26194(16) 0.70667(10) 0.96621(19) 0.0365(6) Uani 1 1 d .
H13A H 0.2001 0.7075 0.9337 0.055 Uiso 1 1 calc R
H13B H 0.2928 0.7329 0.9244 0.055 Uiso 1 1 calc R
H13C H 0.2711 0.7203 1.0426 0.055 Uiso 1 1 calc R
C14 C 0.38898(16) 0.63952(11) 1.0272(2) 0.0444(7) Uani 1 1 d .
H14A H 0.3903 0.6467 1.1053 0.067 Uiso 1 1 calc R
H14B H 0.4240 0.6695 0.9996 0.067 Uiso 1 1 calc R
H14C H 0.4123 0.6000 1.0180 0.067 Uiso 1 1 calc R
C15 C 0.17145(14) 0.43289(10) 0.97141(17) 0.0255(5) Uani 1 1 d .
H15 H 0.2087 0.4262 0.9165 0.031 Uiso 1 1 calc R
C16 C 0.07846(15) 0.41950(11) 0.91611(18) 0.0336(6) Uani 1 1 d .
H16A H 0.0414 0.4226 0.9702 0.050 Uiso 1 1 calc R
H16B H 0.0748 0.3792 0.8859 0.050 Uiso 1 1 calc R
H16C H 0.0593 0.4480 0.8567 0.050 Uiso 1 1 calc R
C17 C 0.20095(17) 0.39015(11) 1.0681(2) 0.0390(6) Uani 1 1 d .
H17A H 0.2626 0.3961 1.0983 0.059 Uiso 1 1 calc R
H17B H 0.1912 0.3492 1.0423 0.059 Uiso 1 1 calc R
H17C H 0.1679 0.3979 1.1253 0.059 Uiso 1 1 calc R
C18 C 0.33686(13) 0.55669(10) 0.58631(16) 0.0222(5) Uani 1 1 d .
C19 C 0.37368(14) 0.61348(10) 0.59925(18) 0.0275(5) Uani 1 1 d .
C20 C 0.37883(17) 0.64536(11) 0.5048(2) 0.0386(6) Uani 1 1 d .
H20 H 0.4040 0.6838 0.5116 0.046 Uiso 1 1 calc R
C21 C 0.34807(18) 0.62223(12) 0.4018(2) 0.0449(7) Uani 1 1 d .
H21 H 0.3501 0.6453 0.3384 0.054 Uiso 1 1 calc R
C22 C 0.31439(16) 0.56578(12) 0.39061(19) 0.0374(6) Uani 1 1 d .
H22 H 0.2942 0.5501 0.3191 0.045 Uiso 1 1 calc R
C23 C 0.30921(14) 0.53117(10) 0.48176(17) 0.0275(5) Uani 1 1 d .
C24 C 0.27752(14) 0.46769(10) 0.46585(18) 0.0290(5) Uani 1 1 d .
H24 H 0.2869 0.4486 0.5399 0.035 Uiso 1 1 calc R
C25 C 0.32889(18) 0.43226(12) 0.3955(2) 0.0458(7) Uani 1 1 d .
H25A H 0.3191 0.4491 0.3213 0.069 Uiso 1 1 calc R
H25B H 0.3098 0.3908 0.3914 0.069 Uiso 1 1 calc R
H25C H 0.3905 0.4342 0.4288 0.069 Uiso 1 1 calc R
C26 C 0.18142(16) 0.46447(13) 0.4158(2) 0.0475(7) Uani 1 1 d .
H26A H 0.1489 0.4849 0.4638 0.071 Uiso 1 1 calc R
H26B H 0.1634 0.4229 0.4079 0.071 Uiso 1 1 calc R
H26C H 0.1702 0.4835 0.3434 0.071 Uiso 1 1 calc R
C27 C 0.40997(15) 0.64014(9) 0.71147(19) 0.0287(5) Uani 1 1 d .
H27 H 0.3920 0.6141 0.7679 0.034 Uiso 1 1 calc R
C28 C 0.37416(17) 0.70235(10) 0.7241(2) 0.0417(6) Uani 1 1 d .
H28A H 0.3942 0.7161 0.7998 0.063 Uiso 1 1 calc R
H28B H 0.3109 0.7011 0.7072 0.063 Uiso 1 1 calc R
H28C H 0.3944 0.7297 0.6735 0.063 Uiso 1 1 calc R
C29 C 0.50876(16) 0.64154(11) 0.7351(2) 0.0446(7) Uani 1 1 d .
H29A H 0.5309 0.6013 0.7293 0.067 Uiso 1 1 calc R
H29B H 0.5303 0.6568 0.8095 0.067 Uiso 1 1 calc R
H29C H 0.5284 0.6674 0.6817 0.067 Uiso 1 1 calc R
C30 C 0.08056(13) 0.48649(9) 0.65380(16) 0.0207(5) Uani 1 1 d .
H30 H 0.0610 0.5264 0.6499 0.025 Uiso 1 1 calc R
C31 C 0.02224(14) 0.44286(10) 0.61926(16) 0.0238(5) Uani 1 1 d .
H31 H -0.0364 0.4530 0.5914 0.029 Uiso 1 1 calc R
C32 C 0.19162(14) 0.41817(9) 0.69532(16) 0.0214(5) Uani 1 1 d .
H32 H 0.2511 0.4096 0.7212 0.026 Uiso 1 1 calc R
C33 C 0.13685(14) 0.37225(9) 0.66174(17) 0.0245(5) Uani 1 1 d .
H33 H 0.1588 0.3330 0.6636 0.029 Uiso 1 1 calc R
C34 C 0.04735(14) 0.38252(10) 0.62402(16) 0.0234(5) Uani 1 1 d .
C35 C -0.10255(15) 0.35148(11) 0.56734(19) 0.0362(6) Uani 1 1 d .
H35A H -0.1199 0.3737 0.6271 0.054 Uiso 1 1 calc R
H35B H -0.1350 0.3142 0.5555 0.054 Uiso 1 1 calc R
H35C H -0.1148 0.3752 0.4999 0.054 Uiso 1 1 calc R
C36 C 0.01704(17) 0.27667(11) 0.6035(2) 0.0464(7) Uani 1 1 d .
H36A H 0.0623 0.2709 0.5611 0.070 Uiso 1 1 calc R
H36B H -0.0325 0.2513 0.5736 0.070 Uiso 1 1 calc R
H36C H 0.0395 0.2662 0.6805 0.070 Uiso 1 1 calc R
C37 C 0.12287(17) 0.73362(10) 0.68762(19) 0.0361(6) Uani 1 1 d .
H37A H 0.0682 0.7547 0.6630 0.054 Uiso 1 1 calc R
H37B H 0.1531 0.7303 0.6264 0.054 Uiso 1 1 calc R
H37C H 0.1589 0.7556 0.7480 0.054 Uiso 1 1 calc R
C38 C 0.01284(15) 0.61076(11) 0.8054(2) 0.0371(6) Uani 1 1 d .
H38A H -0.0140 0.6386 0.8490 0.056 Uiso 1 1 calc R
H38B H 0.0413 0.5789 0.8531 0.056 Uiso 1 1 calc R
H38C H -0.0316 0.5938 0.7471 0.056 Uiso 1 1 calc R
C39 C 0.4212(2) 0.19822(16) 1.1298(3) 0.0919(12) Uani 1 1 d .
H39A H 0.4773 0.1824 1.1667 0.138 Uiso 1 1 calc R
H39B H 0.4299 0.2346 1.0905 0.138 Uiso 1 1 calc R
H39C H 0.3913 0.1689 1.0775 0.138 Uiso 1 1 calc R
C40 C 0.36695(19) 0.21186(12) 1.2148(3) 0.0531(8) Uani 1 1 d .
C41 C 0.3763(2) 0.18089(13) 1.3128(3) 0.0662(10) Uani 1 1 d .
H41 H 0.4186 0.1505 1.3289 0.079 Uiso 1 1 calc R
C42 C 0.3254(3) 0.19343(16) 1.3867(3) 0.0797(11) Uani 1 1 d .
H42 H 0.3319 0.1713 1.4529 0.096 Uiso 1 1 calc R
C43 C 0.2647(2) 0.23798(15) 1.3656(3) 0.0699(10) Uani 1 1 d .
H43 H 0.2294 0.2468 1.4169 0.084 Uiso 1 1 calc R
C44 C 0.25581(19) 0.26932(12) 1.2700(2) 0.0529(8) Uani 1 1 d .
H44 H 0.2146 0.3004 1.2550 0.063 Uiso 1 1 calc R
C45 C 0.30600(19) 0.25618(12) 1.1958(2) 0.0509(7) Uani 1 1 d .
H45 H 0.2986 0.2782 1.1294 0.061 Uiso 1 1 calc R

loop_
_atom_site_aniso_label
_atom_site_aniso_U_11
_atom_site_aniso_U_22
_atom_site_aniso_U_33
_atom_site_aniso_U_23
_atom_site_aniso_U_13
_atom_site_aniso_U_12
Zn1 0.02227(14) 0.01995(14) 0.02727(14) 0.00138(12) 0.00851(10) 0.00328(12)
Si1 0.0146(3) 0.0157(3) 0.0180(3) 0.0000(2) 0.0028(2) 0.0007(2)
O1 0.0184(8) 0.0185(8) 0.0240(8) 0.0017(6) 0.0054(6) 0.0027(6)
N1 0.0150(9) 0.0189(9) 0.0185(9) -0.0009(7) 0.0026(7) 0.0026(7)
C1 0.0208(13) 0.0321(14) 0.0295(13) 0.0040(11) -0.0019(10) 0.0032(11)
N2 0.0163(9) 0.0206(10) 0.0199(9) 0.0009(8) 0.0032(7) 0.0017(8)
C2 0.0141(11) 0.0157(11) 0.0269(12) -0.0004(9) -0.0025(9) -0.0018(9)
N3 0.0167(10) 0.0179(10) 0.0180(9) 0.0004(7) 0.0018(7) 0.0007(8)
C3 0.0129(11) 0.0176(11) 0.0332(13) 0.0006(10) -0.0012(9) 0.0031(9)
N4 0.0314(12) 0.0239(11) 0.0330(11) -0.0019(9) 0.0006(9) -0.0092(9)
C4 0.0150(11) 0.0164(11) 0.0313(13) -0.0030(9) 0.0038(9) 0.0008(9)
C5 0.0234(13) 0.0316(14) 0.0397(14) -0.0006(11) 0.0083(11) 0.0060(11)
C6 0.0151(11) 0.0260(12) 0.0136(10) -0.0006(9) -0.0019(8) 0.0028(9)
C7 0.0195(12) 0.0289(13) 0.0171(11) 0.0028(10) -0.0002(9) 0.0022(10)
C8 0.0271(13) 0.0404(15) 0.0202(12) 0.0060(11) 0.0062(10) 0.0000(11)
C9 0.0297(15) 0.0500(17) 0.0197(12) -0.0061(11) 0.0086(10) 0.0044(12)
C10 0.0306(14) 0.0345(14) 0.0247(13) -0.0088(11) 0.0006(10) 0.0063(11)
C11 0.0187(12) 0.0281(13) 0.0171(11) -0.0013(9) -0.0024(9) 0.0035(10)
C12 0.0247(13) 0.0215(13) 0.0286(12) -0.0050(10) 0.0011(10) 0.0006(10)
C13 0.0432(16) 0.0278(14) 0.0387(14) -0.0060(11) 0.0090(12) 0.0006(12)
C14 0.0285(15) 0.0368(16) 0.0639(18) 0.0026(13) 0.0003(13) -0.0054(12)
C15 0.0249(13) 0.0290(13) 0.0234(12) 0.0034(10) 0.0068(10) -0.0028(10)
C16 0.0337(15) 0.0388(15) 0.0294(13) 0.0018(11) 0.0091(11) -0.0088(12)
C17 0.0423(16) 0.0331(15) 0.0410(15) 0.0106(12) 0.0070(12) 0.0033(12)
C18 0.0185(12) 0.0261(12) 0.0241(12) 0.0048(10) 0.0093(9) 0.0080(10)
C19 0.0269(14) 0.0251(13) 0.0345(13) 0.0043(11) 0.0157(11) 0.0065(11)
C20 0.0491(17) 0.0306(15) 0.0430(15) 0.0068(12) 0.0256(13) 0.0043(13)
C21 0.060(2) 0.0468(18) 0.0348(16) 0.0162(13) 0.0269(14) 0.0156(15)
C22 0.0402(16) 0.0497(17) 0.0253(13) 0.0020(12) 0.0135(11) 0.0141(13)
C23 0.0211(13) 0.0387(14) 0.0247(12) 0.0017(11) 0.0093(10) 0.0092(11)
C24 0.0259(13) 0.0386(14) 0.0227(12) -0.0059(11) 0.0056(10) 0.0016(11)
C25 0.0498(18) 0.0472(17) 0.0453(16) -0.0165(13) 0.0210(14) -0.0030(14)
C26 0.0330(16) 0.076(2) 0.0318(14) 0.0002(14) 0.0031(12) -0.0045(15)
C27 0.0311(14) 0.0208(13) 0.0380(14) 0.0001(10) 0.0162(11) -0.0023(10)
C28 0.0477(17) 0.0295(14) 0.0503(16) -0.0026(12) 0.0159(13) 0.0042(13)
C29 0.0347(16) 0.0437(17) 0.0564(17) -0.0092(14) 0.0117(13) -0.0024(13)
C30 0.0208(12) 0.0188(11) 0.0214(11) 0.0017(9) 0.0016(9) 0.0033(10)
C31 0.0182(12) 0.0273(13) 0.0230(12) 0.0019(10) -0.0027(9) -0.0010(10)
C32 0.0194(12) 0.0204(12) 0.0236(12) 0.0028(10) 0.0027(9) 0.0040(10)
C33 0.0303(14) 0.0165(11) 0.0257(12) 0.0005(10) 0.0029(10) 0.0024(10)
C34 0.0294(14) 0.0240(13) 0.0162(11) 0.0002(9) 0.0032(9) -0.0055(10)
C35 0.0306(14) 0.0375(15) 0.0388(14) -0.0060(12) 0.0031(11) -0.0165(12)
C36 0.0462(18) 0.0258(14) 0.0637(18) -0.0057(13) 0.0032(14) -0.0133(13)
C37 0.0462(16) 0.0242(13) 0.0408(15) 0.0032(11) 0.0154(12) 0.0058(12)
C38 0.0322(15) 0.0387(15) 0.0441(15) -0.0026(12) 0.0165(12) -0.0028(12)
C39 0.080(3) 0.063(2) 0.124(3) -0.013(2) 0.000(2) 0.012(2)
C40 0.0484(19) 0.0289(16) 0.073(2) -0.0057(15) -0.0092(16) -0.0065(14)
C41 0.066(2) 0.0258(16) 0.087(3) 0.0080(17) -0.0311(19) 0.0007(15)
C42 0.114(3) 0.051(2) 0.060(2) 0.0183(18) -0.014(2) -0.017(2)
C43 0.089(3) 0.058(2) 0.059(2) 0.0014(18) 0.0081(19) -0.011(2)
C44 0.056(2) 0.0328(16) 0.060(2) 0.0026(15) -0.0117(15) -0.0042(14)
C45 0.057(2) 0.0354(17) 0.0518(18) 0.0071(14) -0.0093(15) -0.0049(15)

loop_
_atom_type_symbol
_atom_type_description
_atom_type_scat_dispersion_real
_atom_type_scat_dispersion_imag
_atom_type_scat_source
C C 0.0033 0.0016 'International Tables Vol C Tables 4.2.6.8 and 6.1.1.4'
H H 0.0000 0.0000 'International Tables Vol C Tables 4.2.6.8 and 6.1.1.4'
N N 0.0061 0.0033 'International Tables Vol C Tables 4.2.6.8 and 6.1.1.4'
O O 0.0106 0.0060 'International Tables Vol C Tables 4.2.6.8 and 6.1.1.4'
Si Si 0.0817 0.0704 'International Tables Vol C Tables 4.2.6.8 and 6.1.1.4'
Zn Zn 0.2839 1.4301 'International Tables Vol C Tables 4.2.6.8 and 6.1.1.4'

loop_
_geom_angle_atom_site_label_1
_geom_angle_atom_site_label_2
_geom_angle_atom_site_label_3
_geom_angle
C38 Zn1 C37 140.05(10)
C38 Zn1 O1 108.40(8)
C37 Zn1 O1 111.52(8)
O1 Si1 N1 119.26(8)
O1 Si1 N2 117.34(8)
N1 Si1 N2 104.18(8)
O1 Si1 N3 104.80(8)
N1 Si1 N3 105.59(8)
N2 Si1 N3 104.15(8)
Si1 O1 Zn1 150.03(8)
C2 N1 C6 116.07(15)
C2 N1 Si1 123.38(13)
C6 N1 Si1 120.52(13)
C4 N2 C18 117.66(16)
C4 N2 Si1 121.66(13)
C18 N2 Si1 119.42(13)
C1 C2 N1 122.43(18)
C1 C2 C3 119.57(19)
N1 C2 C3 117.98(17)
C30 N3 C32 116.79(17)
C30 N3 Si1 121.33(14)
C32 N3 Si1 121.87(14)
C4 C3 C2 129.11(19)
C34 N4 C36 121.2(2)
C34 N4 C35 120.51(19)
C36 N4 C35 118.12(18)
C3 C4 N2 121.22(17)
C3 C4 C5 120.44(19)
N2 C4 C5 118.34(18)
C11 C6 C7 121.42(18)
C11 C6 N1 118.88(17)
C7 C6 N1 119.63(18)
C8 C7 C6 117.8(2)
C8 C7 C15 118.03(19)
C6 C7 C15 124.18(17)
C9 C8 C7 121.2(2)
C8 C9 C10 120.7(2)
C9 C10 C11 120.8(2)
C10 C11 C6 118.1(2)
C10 C11 C12 119.78(19)
C6 C11 C12 122.11(17)
C11 C12 C14 111.01(18)
C11 C12 C13 112.59(18)
C14 C12 C13 110.09(19)
C7 C15 C16 110.76(18)
C7 C15 C17 111.62(18)
C16 C15 C17 109.91(18)
C19 C18 C23 121.56(19)
C19 C18 N2 118.46(18)
C23 C18 N2 119.97(19)
C20 C19 C18 118.0(2)
C20 C19 C27 119.5(2)
C18 C19 C27 122.48(18)
C21 C20 C19 121.2(2)
C22 C21 C20 120.1(2)
C21 C22 C23 121.5(2)
C22 C23 C18 117.6(2)
C22 C23 C24 119.7(2)
C18 C23 C24 122.63(19)
C23 C24 C26 112.0(2)
C23 C24 C25 111.51(18)
C26 C24 C25 110.04(19)
C19 C27 C29 111.39(18)
C19 C27 C28 112.2(2)
C29 C27 C28 110.22(19)
N3 C30 C31 123.0(2)
C30 C31 C34 121.1(2)
C33 C32 N3 123.3(2)
C32 C33 C34 120.6(2)
N4 C34 C31 122.0(2)
N4 C34 C33 122.9(2)
C31 C34 C33 115.09(19)
C45 C40 C41 117.6(3)
C45 C40 C39 120.1(3)
C41 C40 C39 122.3(3)
C42 C41 C40 120.9(3)
C41 C42 C43 120.4(3)
C44 C43 C42 119.2(3)
C43 C44 C45 120.3(3)
C44 C45 C40 121.7(3)

loop_
_geom_bond_atom_site_label_1
_geom_bond_atom_site_label_2
_geom_bond_distance
Zn1 C38 1.981(2)
Zn1 C37 1.984(2)
Zn1 O1 2.0233(13)
Si1 O1 1.5482(14)
Si1 N1 1.7298(17)
Si1 N2 1.7332(16)
Si1 N3 1.8484(17)
N1 C2 1.418(3)
N1 C6 1.463(2)
C1 C2 1.372(3)
N2 C4 1.411(3)
N2 C18 1.456(2)
C2 C3 1.429(3)
N3 C30 1.357(3)
N3 C32 1.361(2)
C3 C4 1.364(3)
N4 C34 1.340(3)
N4 C36 1.458(3)
N4 C35 1.464(3)
C4 C5 1.481(3)
C6 C11 1.406(3)
C6 C7 1.406(3)
C7 C8 1.398(3)
C7 C15 1.517(3)
C8 C9 1.372(3)
C9 C10 1.376(3)
C10 C11 1.399(3)
C11 C12 1.521(3)
C12 C14 1.526(3)
C12 C13 1.533(3)
C15 C16 1.522(3)
C15 C17 1.537(3)
C18 C19 1.402(3)
C18 C23 1.407(3)
C19 C20 1.393(3)
C19 C27 1.520(3)
C20 C21 1.377(4)
C21 C22 1.376(4)
C22 C23 1.392(3)
C23 C24 1.516(3)
C24 C26 1.523(3)
C24 C25 1.534(3)
C27 C29 1.531(3)
C27 C28 1.533(3)
C30 C31 1.357(3)
C31 C34 1.415(3)
C32 C33 1.360(3)
C33 C34 1.417(3)
C39 C40 1.521(4)
C40 C45 1.376(4)
C40 C41 1.386(4)
C41 C42 1.368(5)
C42 C43 1.378(5)
C43 C44 1.365(4)
C44 C45 1.367(4)
